data_5000161
loop_
_publ_author_name
'Nakano, Kazunori'
'Sada, Kazuki'
'Miyata, Mikiji'

_publ_section_title
;
 Novel additive effect of inclusion crystals on polymorphs--cholic acid
 crystals having different hydrogen-bonded networks with the same organic
 guest
;
_journal_issue 8
_journal_name_full 'Chemical Communications'
_journal_page_first 989
_journal_page_last 990
_journal_paper_doi 10.1039/CC9960000989
_journal_year 1996
_chemical_formula_moiety 'C24 H40 O5,C3 H3 N1'
_chemical_formula_sum 'C27 H43 N O5'
_chemical_melting_point 473.45
_chemical_name_systematic 'Cholic acid acrylonitrile clathrate'
_space_group_IT_number 19
_symmetry_cell_setting orthorhombic
_symmetry_Int_Tables_number 19
_symmetry_space_group_name_Hall 'P 2ac 2ab'
_symmetry_space_group_name_H-M 'P 21 21 21'
_cell_angle_alpha 90
_cell_angle_beta 90
_cell_angle_gamma 90
_cell_formula_units_Z 4
_cell_length_a 16.882(3)
_cell_length_b 17.619(2)
_cell_length_c 8.497(1)
_cell_volume 2527.381
_diffrn_ambient_temperature 228
_exptl_crystal_colour colorless.
_exptl_crystal_density_diffrn 1.213
_refine_ls_R_factor_gt 8.8
_refine_ls_wR_factor_gt 8.8
_cod_original_formula_sum 'C27 H43 N1 O5'
_cod_database_code 5000161

loop_
_symmetry_equiv_pos_site_id
_symmetry_equiv_pos_as_xyz
1 x,y,z
2 1/2-x,-y,1/2+z
3 1/2+x,1/2-y,-z
4 -x,1/2+y,1/2-z

loop_
_atom_site_label
_atom_site_type_symbol
_atom_site_fract_x
_atom_site_fract_y
_atom_site_fract_z
O1 O -0.1634(5) -1.0600(5) -0.301(1)
O2 O -0.4643(4) -0.9118(4) -0.6002(10)
O3 O -0.8486(6) -0.6663(6) -0.585(1)
O4 O -0.8811(5) -0.6922(5) -0.830(1)
O5 O -0.4165(5) -0.9451(4) -0.0813(9)
N1 N -0.6209(8) -1.0953(6) -0.901(2)
C1 C -0.349(8) -1.1555(6) -0.431(2)
C2 C -0.2747(7) -1.1080(6) -0.445(2)
C3 C -0.2341(7) -1.1059(7) -0.287(2)
C4 C -0.2873(7) -1.0719(7) -0.169(2)
C5 C -0.3682(7) -1.1155(7) -0.153(2)
C6 C -0.4251(7) -1.0801(7) -0.027(1)
C7 C -0.4677(7) -1.0095(7) -0.076(2)
C8 C -0.5051(8) -1.0177(7) -0.243(1)
C9 C -0.4443(6) -1.0465(7) -0.363(1)
C10 C -0.4090(6) -1.1243(6) -0.312(2)
C11 C -0.4775(7) -1.0464(7) -0.530(2)
C12 C -0.5196(8) -0.9730(7) -0.579(2)
C13 C -0.5861(7) -0.9550(7) -0.463(1)
C14 C -0.5464(6) -0.9459(6) -0.297(1)
C15 C -0.6122(7) -0.9130(7) -0.196(2)
C16 C -0.6611(7) -0.8628(7) -0.314(2)
C17 C -0.6267(7) -0.8751(7) -0.479(1)
C18 C -0.6481(7) -1.0177(7) -0.463(1)
C19 C -0.4764(7) -1.1847(7) -0.299(2)
C20 C -0.6898(7) -0.8660(7) -0.607(2)
C21 C -0.6558(10) -0.8780(9) -0.776(2)
C22 C -0.7279(8) -0.7865(7) -0.598(2)
C23 C -0.7999(8) -0.7790(8) -0.707(2)
C24 C -0.8435(7) -0.7065(8) -0.698(2)
C25 C -0.6147(5) -1.1453(6) -0.813(1)
C26 C -0.6068(8) -1.2088(8) -0.702(1)
C27 C -0.5493(9) -1.2661(7) -0.729(2)
H1 H -0.37170 -1.16730 -0.53220
H2 H -0.33370 -1.20760 -0.40540
H3 H -0.24010 -1.13130 -0.52300
H4 H -0.28800 -1.05900 -0.48060
H5 H -0.22870 -1.15660 -0.23680
H6 H -0.26370 -1.06190 -0.06330
H7 H -0.30580 -1.01840 -0.17420
H8 H -0.35580 -1.16530 -0.11740
H9 H -0.40220 -1.08210 0.07440
H10 H -0.46050 -1.12310 -0.03320
H11 H -0.50920 -0.99390 -0.00500
H12 H -0.53680 -1.06480 -0.23550
H13 H -0.39780 -1.01480 -0.36000
H14 H -0.42980 -1.04210 -0.59280
H15 H -0.50600 -1.09330 -0.56100
H16 H -0.54200 -0.98570 -0.68370
H17 H -0.50840 -0.90610 -0.30300
H18 H -0.59080 -0.88240 -0.11530
H19 H -0.64450 -0.95140 -0.15380
H20 H -0.65630 -0.81080 -0.28520
H21 H -0.71490 -0.87740 -0.31140
H22 H -0.57720 -0.84820 -0.49250
H23 H -0.69850 -1.01370 -0.40580
H24 H -0.66580 -1.02250 -0.57060
H25 H -0.62870 -1.06820 -0.46060
H26 H -0.51850 -1.16800 -0.23770
H27 H -0.49570 -1.19860 -0.40280
H28 H -0.45530 -1.23150 -0.25360
H29 H -0.72430 -0.90900 -0.59620
H30 H -0.67590 -0.84060 -0.84390
H31 H -0.59970 -0.87550 -0.77230
H32 H -0.67130 -0.92720 -0.81240
H33 H -0.69070 -0.74870 -0.62780
H34 H -0.74400 -0.77740 -0.49140
H35 H -0.78510 -0.78700 -0.81000
H36 H -0.83790 -0.81820 -0.67540
H37 H -0.12410 -1.07440 -0.22640
H38 H -0.42110 -0.91300 -0.51480
H39 H -0.88210 -0.63660 -0.85470
H40 H -0.38700 -0.93560 0.01800
H41 H -0.645(2) -1.212(1) -0.598(3)
H42 H -0.543(1) -1.3148(8) -0.644(2)
H43 H -0.510(2) -1.262(1) -0.836(3)

loop_
_atom_type_symbol
_atom_type_radius_bond
C 0.68
H 0.23
N 0.68
O 0.68
